data_4067450
loop_
_publ_author_name
'Persson, Roger'
'Stchedroff, Marc J.'
'Uebersezig, Bettina'
'Gobetto, Roberto'
'Steed, Jonathan W.'
'Prince, Paul D.'
'Monari, Magda'
'Nordlander, Ebbe'

_publ_section_title
;
 Synthesis, Characterization, and Novel Fluxional Mechanisms of Triosmium
 Clusters Containing the Highly Flexible Ligand
 Ph2PC2H4SC2H4SC2H4PPh2(PSSP)
;
_journal_issue 10
_journal_name_full Organometallics
_journal_page_first 2223
_journal_paper_doi 10.1021/om900966c
_journal_volume 29
_journal_year 2010
_chemical_formula_sum 'C52 H32 O22 Os6 P2 S2'
_chemical_formula_weight 2276.04
_chemical_name_systematic
; 
 ? 
;
_space_group_IT_number 2
_symmetry_cell_setting triclinic
_symmetry_space_group_name_Hall '-P 1'
_symmetry_space_group_name_H-M 'P -1'
_atom_sites_solution_hydrogens geom
_atom_sites_solution_primary direct
_atom_sites_solution_secondary difmap
_audit_creation_method SHELXL-97
_cell_angle_alpha 112.96
_cell_angle_beta 103.163(3)
_cell_angle_gamma 105.503(3)
_cell_formula_units_Z 2
_cell_length_a 13.5001(15)
_cell_length_b 16.0441(16)
_cell_length_c 16.7391(16)
_cell_measurement_temperature 100(2)
_cell_volume 2983.3(5)
_computing_cell_refinement DENZO-SMN
_computing_data_collection 'Nonius Collect'
_computing_data_reduction DENZO-SMN
_computing_molecular_graphics 'XSeed (Barbour, 1999)'
_computing_structure_refinement 'SHELXL-97 (Sheldrick, 1997)'
_computing_structure_solution 'SHELXS-97 (Sheldrick, 1990)'
_diffrn_ambient_temperature 100(2)
_diffrn_measured_fraction_theta_full 0.994
_diffrn_measured_fraction_theta_max 0.994
_diffrn_measurement_device_type KappaCCD
_diffrn_measurement_method '2o phi + omega frames'
_diffrn_radiation_monochromator graphite
_diffrn_radiation_source 'fine-focus sealed tube'
_diffrn_radiation_type MoK\a
_diffrn_radiation_wavelength 0.71073
_diffrn_reflns_av_R_equivalents 0.1442
_diffrn_reflns_av_sigmaI/netI 0.1199
_diffrn_reflns_limit_h_max 15
_diffrn_reflns_limit_h_min -16
_diffrn_reflns_limit_k_max 19
_diffrn_reflns_limit_k_min -19
_diffrn_reflns_limit_l_max 19
_diffrn_reflns_limit_l_min -19
_diffrn_reflns_number 16593
_diffrn_reflns_theta_full 25.00
_diffrn_reflns_theta_max 25.00
_diffrn_reflns_theta_min 1.75
_diffrn_standards_decay_% 0
_exptl_absorpt_coefficient_mu 12.927
_exptl_absorpt_correction_T_max 0.4245
_exptl_absorpt_correction_T_min 0.1126
_exptl_absorpt_correction_type empirical
_exptl_crystal_colour orange
_exptl_crystal_density_diffrn 2.534
_exptl_crystal_density_method 'not measured'
_exptl_crystal_F_000 2076
_exptl_crystal_size_max 0.30
_exptl_crystal_size_mid 0.10
_exptl_crystal_size_min 0.08
_refine_diff_density_max 6.522
_refine_diff_density_min -7.327
_refine_diff_density_rms 0.709
_refine_ls_extinction_coef 0.0009(2)
_refine_ls_extinction_expression Fc^*^=kFc[1+0.001xFc^2^\l^3^/sin(2\q)]^-1/4^
_refine_ls_extinction_method SHELXL
_refine_ls_goodness_of_fit_ref 1.099
_refine_ls_hydrogen_treatment riding
_refine_ls_matrix_type full
_refine_ls_number_parameters 758
_refine_ls_number_reflns 10441
_refine_ls_number_restraints 504
_refine_ls_restrained_S_all 1.083
_refine_ls_R_factor_all 0.1092
_refine_ls_R_factor_gt 0.0960
_refine_ls_shift/su_max 0.003
_refine_ls_shift/su_mean 0.000
_refine_ls_structure_factor_coef Fsqd
_refine_ls_weighting_details 'calc w=1/[\s^2^(Fo^2^)+(0.2000P)^2^+0.0000P] where P=(Fo^2^+2Fc^2^)/3'
_refine_ls_weighting_scheme calc
_refine_ls_wR_factor_gt 0.2543
_refine_ls_wR_factor_ref 0.2723
_reflns_number_gt 8690
_reflns_number_total 10441
_reflns_threshold_expression >2sigma(I)
_cod_data_source_file om900966c_si_001.cif
_cod_data_source_block comp1
_cod_original_cell_volume 2983.1(5)
_cod_original_sg_symbol_H-M P-1
_cod_database_code 4067450

loop_
_symmetry_equiv_pos_as_xyz
'x, y, z'
'-x, -y, -z'

loop_
_atom_site_label
_atom_site_type_symbol
_atom_site_fract_x
_atom_site_fract_y
_atom_site_fract_z
_atom_site_U_iso_or_equiv
_atom_site_adp_type
_atom_site_occupancy
_atom_site_symmetry_multiplicity
_atom_site_calc_flag
_atom_site_refinement_flags
Os1 Os -0.37750(5) 0.70980(5) 1.29894(5) 0.0168(2) Uani 1 1 d U
S1 S -0.2503(4) 0.4083(4) 1.0112(4) 0.0330(11) Uani 1 1 d U
P1 P -0.2731(3) 0.6818(3) 1.2038(3) 0.0174(9) Uani 1 1 d U
O1 O -0.1719(12) 0.8915(12) 1.4509(11) 0.037(3) Uani 1 1 d U
C1 C -0.2476(15) 0.8264(15) 1.3989(13) 0.026(4) Uani 1 1 d U
Os2 Os -0.49248(5) 0.70967(5) 1.42392(5) 0.0189(2) Uani 1 1 d U
S2 S -0.1068(5) 0.4561(4) 0.8079(4) 0.0383(12) Uani 1 1 d U
P2 P 0.0671(4) 0.7697(4) 0.8736(4) 0.0278(11) Uani 1 1 d U
O2 O -0.4798(12) 0.8352(11) 1.2420(11) 0.038(4) Uani 1 1 d U
C2 C -0.4416(19) 0.7852(17) 1.2642(17) 0.038(5) Uani 1 1 d U
Os3 Os -0.32209(5) 0.63251(5) 1.42538(5) 0.0192(2) Uani 1 1 d U
O3 O -0.5680(10) 0.5169(10) 1.1401(9) 0.023(3) Uani 1 1 d U
C3 C -0.5000(14) 0.5848(14) 1.2004(13) 0.021(4) Uani 1 1 d U
Os4 Os 0.20333(6) 0.84690(6) 0.83002(5) 0.0247(3) Uani 1 1 d U
O4 O -0.3296(13) 0.9283(12) 1.5510(12) 0.043(4) Uani 1 1 d U
C4 C -0.3866(16) 0.8485(15) 1.5081(14) 0.029(4) Uani 1 1 d U
Os5 Os 0.15270(5) 0.72750(5) 0.63179(5) 0.0215(3) Uani 1 1 d U
O5 O -0.6589(10) 0.4960(10) 1.2822(10) 0.030(3) Uani 1 1 d U
C5 C -0.5946(15) 0.5709(14) 1.3321(13) 0.022(4) Uani 1 1 d U
Os6 Os 0.35410(5) 0.90397(5) 0.74545(5) 0.0221(3) Uani 1 1 d U
O6 O -0.6661(13) 0.7872(12) 1.3665(12) 0.043(4) Uani 1 1 d U
C6 C -0.5987(15) 0.7594(14) 1.3910(14) 0.025(4) Uani 1 1 d U
O7 O -0.5359(14) 0.6926(13) 1.5888(12) 0.046(4) Uani 1 1 d U
C7 C -0.5200(16) 0.6991(15) 1.5282(15) 0.030(4) Uani 1 1 d U
O8 O -0.1800(13) 0.8328(12) 1.6052(11) 0.040(4) Uani 1 1 d U
C8 C -0.2355(16) 0.7605(16) 1.5353(15) 0.030(4) Uani 1 1 d U
O9 O -0.3543(13) 0.5339(12) 1.5457(12) 0.044(4) Uani 1 1 d U
C9 C -0.3450(15) 0.5731(13) 1.5011(13) 0.022(4) Uani 1 1 d U
O10 O -0.4706(13) 0.4318(12) 1.2502(12) 0.042(4) Uani 1 1 d U
C10 C -0.4202(14) 0.5073(14) 1.3137(13) 0.021(4) Uani 1 1 d U
O11 O -0.1134(13) 0.6047(12) 1.3994(11) 0.039(4) Uani 1 1 d U
C11 C -0.1931(14) 0.6128(13) 1.4067(12) 0.018(3) Uani 1 1 d U
O12 O 0.0658(17) 0.9550(16) 0.7745(15) 0.062(5) Uani 1 1 d U
C12 C -0.1223(15) 0.7500(14) 1.2660(13) 0.025(4) Uani 1 1 d U
O13 O 0.3353(15) 1.0272(14) 1.0211(13) 0.053(4) Uani 1 1 d U
C13 C -0.0520(15) 0.6996(14) 1.2806(13) 0.024(4) Uani 1 1 d U
H13 H -0.0807 0.6299 1.2544 0.029 Uiso 1 1 calc R
O14 O 0.3243(13) 0.7221(13) 0.8708(12) 0.044(4) Uani 1 1 d U
C14 C 0.0592(15) 0.7574(15) 1.3345(14) 0.027(4) Uani 1 1 d U
H14 H 0.1072 0.7258 1.3454 0.033 Uiso 1 1 calc R
O15 O 0.0340(15) 0.8455(14) 0.5707(13) 0.054(4) Uani 1 1 d U
C15 C 0.1047(18) 0.8610(16) 1.3739(16) 0.035(5) Uani 1 1 d U
H15 H 0.1808 0.8991 1.4126 0.042 Uiso 1 1 calc R
O16 O 0.2653(15) 0.5990(14) 0.6793(14) 0.055(5) Uani 1 1 d U
C16 C 0.0349(15) 0.9044(15) 1.3542(13) 0.025(4) Uani 1 1 d U
H16 H 0.0633 0.9741 1.3798 0.030 Uiso 1 1 calc R
O17 O -0.0730(12) 0.5676(12) 0.5763(11) 0.042(4) Uani 1 1 d U
C17 C -0.0791(15) 0.8478(15) 1.2963(14) 0.027(4) Uani 1 1 d U
H17 H -0.1247 0.8787 1.2792 0.032 Uiso 1 1 calc R
O18 O 0.2007(13) 0.6579(12) 0.4516(12) 0.043(4) Uani 1 1 d U
C18 C -0.3067(13) 0.7149(13) 1.1108(12) 0.018(3) Uani 1 1 d U
O19 O 0.2351(18) 1.0276(17) 0.6995(17) 0.070(6) Uani 1 1 d U
C19 C -0.4194(13) 0.6881(12) 1.0608(11) 0.015(3) Uani 1 1 d U
H19 H -0.4748 0.6571 1.0782 0.018 Uiso 1 1 calc R
O20 O 0.4817(11) 0.7838(11) 0.7890(10) 0.032(3) Uani 1 1 d U
C20 C -0.4508(14) 0.7070(13) 0.9853(13) 0.020(4) Uani 1 1 d U
H20 H -0.5264 0.6903 0.9521 0.025 Uiso 1 1 calc R
O21 O 0.5180(15) 1.0892(14) 0.9263(13) 0.053(4) Uani 1 1 d U
C21 C -0.3688(16) 0.7501(15) 0.9614(15) 0.031(4) Uani 1 1 d U
H21 H -0.3882 0.7656 0.9124 0.037 Uiso 1 1 calc R
O22 O 0.4662(13) 0.9220(12) 0.6079(11) 0.042(4) Uani 1 1 d U
C22 C -0.2643(19) 0.7706(18) 1.0039(17) 0.042(5) Uani 1 1 d U
H22 H -0.2107 0.7989 0.9835 0.051 Uiso 1 1 calc R
C23 C -0.229(2) 0.7524(19) 1.0777(18) 0.045(6) Uani 1 1 d U
H23 H -0.1536 0.7653 1.1054 0.054 Uiso 1 1 calc R
C24 C -0.2912(15) 0.5512(14) 1.1379(13) 0.024(4) Uani 1 1 d U
H24A H -0.2585 0.5313 1.1830 0.029 Uiso 1 1 calc R
H24B H -0.3715 0.5090 1.1067 0.029 Uiso 1 1 calc R
C25 C -0.2384(14) 0.5319(14) 1.0636(13) 0.023(4) Uani 1 1 d U
H25A H -0.1591 0.5770 1.0933 0.027 Uiso 1 1 calc R
H25B H -0.2754 0.5456 1.0148 0.027 Uiso 1 1 calc R
C26 C -0.1541(17) 0.4235(15) 0.9478(15) 0.030(4) Uani 1 1 d U
H26A H -0.0877 0.4855 0.9901 0.036 Uiso 1 1 calc R
H26B H -0.1295 0.3683 0.9317 0.036 Uiso 1 1 calc R
C27 C -0.2060(17) 0.4261(17) 0.8611(15) 0.034(5) Uani 1 1 d U
H27A H -0.2390 0.4757 0.8758 0.041 Uiso 1 1 calc R
H27B H -0.2666 0.3609 0.8155 0.041 Uiso 1 1 calc R
C28 C -0.0500(18) 0.5974(17) 0.8738(16) 0.038(5) Uani 1 1 d U
H28A H -0.1119 0.6195 0.8707 0.045 Uiso 1 1 calc R
H28B H -0.0058 0.6224 0.9404 0.045 Uiso 1 1 calc R
C29 C 0.0218(18) 0.6368(17) 0.8289(16) 0.038(5) Uani 1 1 d U
H29A H -0.0201 0.6029 0.7605 0.045 Uiso 1 1 calc R
H29B H 0.0880 0.6209 0.8394 0.045 Uiso 1 1 calc R
C30 C 0.1159(17) 0.8121(17) 1.0020(16) 0.035(5) Uani 1 1 d U
C31 C 0.2249(18) 0.8289(17) 1.0498(16) 0.039(5) Uani 1 1 d U
H31 H 0.2750 0.8240 1.0182 0.047 Uiso 1 1 calc R
C32 C 0.258(2) 0.8517(18) 1.1402(17) 0.041(5) Uani 1 1 d U
H32 H 0.3299 0.8554 1.1690 0.050 Uiso 1 1 calc R
C33 C 0.194(2) 0.870(2) 1.195(2) 0.058(7) Uani 1 1 d U
H33 H 0.2208 0.8888 1.2596 0.069 Uiso 1 1 calc R
C34 C 0.085(3) 0.860(3) 1.148(2) 0.072(8) Uani 1 1 d U
H34 H 0.0401 0.8803 1.1811 0.086 Uiso 1 1 calc R
C35 C 0.047(2) 0.820(2) 1.050(2) 0.057(7) Uani 1 1 d U
H35 H -0.0299 0.7969 1.0160 0.069 Uiso 1 1 calc R
C36 C -0.0598(15) 0.7897(15) 0.8424(14) 0.028(4) Uani 1 1 d U
C37 C -0.059(2) 0.882(2) 0.889(2) 0.051(6) Uani 1 1 d U
H37 H 0.0062 0.9328 0.9395 0.061 Uiso 1 1 calc R
C38 C -0.1508(18) 0.9025(18) 0.8654(17) 0.041(5) Uani 1 1 d U
H38 H -0.1457 0.9682 0.8960 0.049 Uiso 1 1 calc R
C39 C -0.2504(19) 0.8277(17) 0.7968(17) 0.041(5) Uani 1 1 d U
H39 H -0.3147 0.8407 0.7807 0.049 Uiso 1 1 calc R
C40 C -0.2530(16) 0.7358(15) 0.7535(14) 0.029(4) Uani 1 1 d U
H40 H -0.3206 0.6836 0.7066 0.035 Uiso 1 1 calc R
C41 C -0.1594(17) 0.7154(17) 0.7758(16) 0.036(5) Uani 1 1 d U
H41 H -0.1645 0.6498 0.7449 0.044 Uiso 1 1 calc R
C42 C 0.1195(17) 0.9154(17) 0.7924(16) 0.035(5) Uani 1 1 d U
C43 C 0.2824(17) 0.9554(17) 0.9492(16) 0.036(5) Uani 1 1 d U
C44 C 0.2807(13) 0.7702(14) 0.8533(12) 0.020(4) Uani 1 1 d U
C45 C 0.0774(19) 0.8061(17) 0.6003(17) 0.037(5) Uani 1 1 d U
C46 C 0.2316(17) 0.6538(16) 0.6615(16) 0.033(5) Uani 1 1 d U
C47 C 0.0115(18) 0.6274(17) 0.5965(16) 0.035(5) Uani 1 1 d U
C48 C 0.1801(14) 0.6854(14) 0.5177(13) 0.021(4) Uani 1 1 d U
C49 C 0.2727(16) 0.9801(15) 0.7191(15) 0.030(4) Uani 1 1 d U
C50 C 0.4323(16) 0.8262(15) 0.7735(14) 0.026(4) Uani 1 1 d U
C51 C 0.4548(18) 1.0232(17) 0.8624(16) 0.036(5) Uani 1 1 d U
C52 C 0.419(2) 0.9094(18) 0.6569(17) 0.041(5) Uani 1 1 d U

loop_
_atom_site_aniso_label
_atom_site_aniso_U_11
_atom_site_aniso_U_22
_atom_site_aniso_U_33
_atom_site_aniso_U_23
_atom_site_aniso_U_13
_atom_site_aniso_U_12
Os1 0.0135(4) 0.0239(4) 0.0176(4) 0.0108(3) 0.0086(3) 0.0100(3)
S1 0.034(2) 0.038(3) 0.036(3) 0.018(2) 0.019(2) 0.021(2)
P1 0.0168(19) 0.023(2) 0.015(2) 0.0091(17) 0.0067(16) 0.0103(16)
O1 0.034(5) 0.041(5) 0.034(5) 0.017(4) 0.018(4) 0.009(4)
C1 0.024(6) 0.030(6) 0.022(6) 0.013(4) 0.008(4) 0.009(4)
Os2 0.0159(4) 0.0241(4) 0.0219(4) 0.0119(3) 0.0117(3) 0.0102(3)
S2 0.042(3) 0.043(3) 0.038(3) 0.021(2) 0.022(2) 0.020(2)
P2 0.019(2) 0.041(3) 0.023(2) 0.012(2) 0.0131(18) 0.0128(19)
O2 0.039(5) 0.037(5) 0.043(5) 0.017(4) 0.013(4) 0.026(4)
C2 0.037(6) 0.038(7) 0.039(7) 0.014(5) 0.014(5) 0.021(5)
Os3 0.0159(4) 0.0241(4) 0.0196(4) 0.0116(3) 0.0058(3) 0.0100(3)
O3 0.022(4) 0.028(5) 0.022(4) 0.014(4) 0.008(3) 0.012(3)
C3 0.020(5) 0.024(5) 0.020(5) 0.012(4) 0.011(4) 0.006(4)
Os4 0.0169(4) 0.0392(5) 0.0231(4) 0.0143(4) 0.0112(3) 0.0166(3)
O4 0.040(5) 0.042(5) 0.043(5) 0.015(4) 0.018(4) 0.016(4)
C4 0.026(6) 0.029(6) 0.030(6) 0.014(4) 0.016(4) 0.006(4)
Os5 0.0168(4) 0.0282(4) 0.0222(4) 0.0115(3) 0.0074(3) 0.0133(3)
O5 0.023(4) 0.028(5) 0.033(5) 0.014(4) 0.009(4) 0.004(3)
C5 0.024(5) 0.024(5) 0.019(5) 0.013(4) 0.010(4) 0.009(4)
Os6 0.0165(4) 0.0258(4) 0.0311(5) 0.0148(4) 0.0121(3) 0.0137(3)
O6 0.038(5) 0.045(5) 0.048(6) 0.022(4) 0.021(4) 0.014(4)
C6 0.021(5) 0.026(6) 0.026(6) 0.007(4) 0.011(4) 0.012(4)
O7 0.049(6) 0.048(6) 0.043(6) 0.020(4) 0.022(4) 0.020(4)
C7 0.031(6) 0.031(6) 0.031(6) 0.018(5) 0.015(4) 0.009(4)
O8 0.039(5) 0.038(5) 0.041(5) 0.017(4) 0.014(4) 0.014(4)
C8 0.029(6) 0.031(6) 0.029(6) 0.015(4) 0.009(4) 0.013(4)
O9 0.044(5) 0.042(5) 0.045(6) 0.024(4) 0.016(4) 0.013(4)
C9 0.026(5) 0.021(5) 0.017(5) 0.009(4) 0.006(4) 0.007(4)
O10 0.037(5) 0.041(5) 0.044(6) 0.014(4) 0.013(4) 0.019(4)
C10 0.019(5) 0.024(5) 0.021(5) 0.009(4) 0.007(4) 0.014(4)
O11 0.040(5) 0.040(5) 0.041(5) 0.021(4) 0.014(4) 0.019(4)
C11 0.017(5) 0.018(5) 0.020(5) 0.010(4) 0.007(4) 0.007(4)
O12 0.060(6) 0.065(7) 0.063(7) 0.027(5) 0.021(5) 0.035(5)
C12 0.025(6) 0.027(6) 0.026(6) 0.018(4) 0.009(4) 0.009(4)
O13 0.052(6) 0.054(6) 0.051(6) 0.021(4) 0.022(4) 0.022(4)
C13 0.024(5) 0.026(6) 0.026(6) 0.015(4) 0.006(4) 0.013(4)
O14 0.045(5) 0.049(6) 0.045(5) 0.025(4) 0.019(4) 0.022(4)
C14 0.023(5) 0.032(6) 0.028(6) 0.015(4) 0.010(4) 0.012(4)
O15 0.051(6) 0.056(6) 0.055(6) 0.022(4) 0.016(4) 0.031(4)
C15 0.033(6) 0.035(6) 0.035(6) 0.017(5) 0.011(4) 0.011(4)
O16 0.055(6) 0.054(6) 0.056(6) 0.024(4) 0.010(4) 0.033(5)
C16 0.024(5) 0.027(6) 0.024(6) 0.011(4) 0.012(4) 0.008(4)
O17 0.039(5) 0.041(5) 0.043(5) 0.021(4) 0.017(4) 0.007(4)
C17 0.026(6) 0.031(6) 0.026(6) 0.017(4) 0.008(4) 0.011(4)
O18 0.045(5) 0.046(5) 0.040(5) 0.019(4) 0.020(4) 0.019(4)
C18 0.015(5) 0.024(5) 0.017(5) 0.009(4) 0.007(4) 0.010(4)
O19 0.066(7) 0.067(7) 0.078(7) 0.036(5) 0.023(5) 0.030(5)
C19 0.016(5) 0.013(5) 0.015(5) 0.003(4) 0.007(4) 0.009(4)
O20 0.027(5) 0.036(5) 0.034(5) 0.013(4) 0.009(4) 0.020(4)
C20 0.019(5) 0.020(5) 0.022(5) 0.012(4) 0.002(4) 0.009(4)
O21 0.052(6) 0.052(6) 0.054(6) 0.025(4) 0.020(4) 0.020(4)
C21 0.032(6) 0.031(6) 0.031(6) 0.018(5) 0.007(4) 0.014(4)
O22 0.045(5) 0.041(5) 0.042(5) 0.020(4) 0.027(4) 0.011(4)
C22 0.041(7) 0.047(7) 0.040(7) 0.022(5) 0.015(5) 0.015(5)
C23 0.045(7) 0.045(7) 0.046(7) 0.022(5) 0.016(5) 0.018(5)
C24 0.023(5) 0.023(5) 0.024(6) 0.007(4) 0.009(4) 0.012(4)
C25 0.018(5) 0.027(6) 0.025(5) 0.011(4) 0.015(4) 0.008(4)
C26 0.031(6) 0.028(6) 0.034(6) 0.018(4) 0.008(4) 0.014(4)
C27 0.033(6) 0.036(6) 0.034(6) 0.016(5) 0.015(4) 0.013(4)
C28 0.039(6) 0.039(6) 0.035(6) 0.019(5) 0.015(5) 0.013(4)
C29 0.037(6) 0.040(7) 0.037(6) 0.019(5) 0.017(5) 0.014(4)
C30 0.030(6) 0.038(6) 0.034(6) 0.015(5) 0.014(5) 0.010(4)
C31 0.035(6) 0.043(7) 0.038(6) 0.017(5) 0.019(5) 0.015(4)
C32 0.041(7) 0.043(7) 0.041(7) 0.021(5) 0.016(5) 0.014(4)
C33 0.055(8) 0.062(8) 0.055(8) 0.027(5) 0.023(5) 0.023(5)
C34 0.072(9) 0.077(10) 0.068(9) 0.034(6) 0.032(6) 0.026(5)
C35 0.055(8) 0.063(8) 0.054(8) 0.025(5) 0.024(5) 0.023(5)
C36 0.024(6) 0.030(6) 0.028(6) 0.008(4) 0.012(4) 0.013(4)
C37 0.046(7) 0.053(8) 0.052(8) 0.018(5) 0.020(5) 0.025(5)
C38 0.036(6) 0.041(7) 0.042(7) 0.013(5) 0.019(5) 0.018(5)
C39 0.038(6) 0.041(7) 0.042(7) 0.015(5) 0.018(5) 0.017(5)
C40 0.028(6) 0.030(6) 0.029(6) 0.014(4) 0.012(4) 0.011(4)
C41 0.033(6) 0.040(6) 0.035(6) 0.012(4) 0.018(5) 0.017(4)
C42 0.031(6) 0.036(6) 0.040(6) 0.016(5) 0.014(4) 0.020(4)
C43 0.030(6) 0.042(6) 0.032(6) 0.013(5) 0.016(5) 0.015(4)
C44 0.013(5) 0.029(6) 0.020(5) 0.008(4) 0.011(4) 0.014(4)
C45 0.039(6) 0.035(6) 0.038(6) 0.014(5) 0.014(5) 0.020(5)
C46 0.030(6) 0.032(6) 0.037(6) 0.013(4) 0.007(4) 0.021(5)
C47 0.035(6) 0.039(6) 0.037(6) 0.020(5) 0.012(4) 0.017(4)
C48 0.020(5) 0.025(5) 0.017(5) 0.007(4) 0.009(4) 0.010(4)
C49 0.025(6) 0.030(6) 0.036(6) 0.014(4) 0.010(4) 0.016(4)
C50 0.026(6) 0.027(6) 0.025(6) 0.010(4) 0.011(4) 0.014(4)
C51 0.032(6) 0.038(6) 0.036(6) 0.014(5) 0.014(5) 0.015(4)
C52 0.043(7) 0.042(7) 0.040(7) 0.020(5) 0.017(5) 0.018(5)

loop_
_atom_type_symbol
_atom_type_description
_atom_type_scat_dispersion_real
_atom_type_scat_dispersion_imag
_atom_type_scat_source
C C 0.0033 0.0016 'International Tables Vol C Tables 4.2.6.8 and 6.1.1.4'
H H 0.0000 0.0000 'International Tables Vol C Tables 4.2.6.8 and 6.1.1.4'
O O 0.0106 0.0060 'International Tables Vol C Tables 4.2.6.8 and 6.1.1.4'
P P 0.1023 0.0942 'International Tables Vol C Tables 4.2.6.8 and 6.1.1.4'
S S 0.1246 0.1234 'International Tables Vol C Tables 4.2.6.8 and 6.1.1.4'
Os Os -1.2165 7.6030 'International Tables Vol C Tables 4.2.6.8 and 6.1.1.4'

loop_
_geom_angle_atom_site_label_1
_geom_angle_atom_site_label_2
_geom_angle_atom_site_label_3
_geom_angle
C2 Os1 C1 92.6(10)
C2 Os1 C3 92.9(9)
C1 Os1 C3 174.3(8)
C2 Os1 P1 101.6(7)
C1 Os1 P1 89.7(6)
C3 Os1 P1 88.2(5)
C2 Os1 Os2 91.7(7)
C1 Os1 Os2 92.2(5)
C3 Os1 Os2 88.7(5)
P1 Os1 Os2 166.53(11)
C2 Os1 Os3 150.5(7)
C1 Os1 Os3 81.1(6)
C3 Os1 Os3 94.5(5)
P1 Os1 Os3 107.17(11)
Os2 Os1 Os3 60.05(2)
C25 S1 C26 97.3(9)
C18 P1 C12 104.5(8)
C18 P1 C24 102.7(9)
C12 P1 C24 104.1(9)
C18 P1 Os1 113.8(6)
C12 P1 Os1 114.9(7)
C24 P1 Os1 115.5(6)
O1 C1 Os1 175.6(17)
C6 Os2 C7 99.6(9)
C6 Os2 C4 87.2(9)
C7 Os2 C4 90.6(8)
C6 Os2 C5 92.8(8)
C7 Os2 C5 93.7(8)
C4 Os2 C5 175.7(7)
C6 Os2 Os1 103.1(6)
C7 Os2 Os1 156.9(6)
C4 Os2 Os1 86.5(5)
C5 Os2 Os1 89.3(5)
C6 Os2 Os3 163.2(6)
C7 Os2 Os3 97.1(6)
C4 Os2 Os3 94.2(6)
C5 Os2 Os3 84.5(5)
Os1 Os2 Os3 60.37(2)
C27 S2 C28 100.3(10)
C36 P2 C29 105.3(10)
C36 P2 C30 106.9(10)
C29 P2 C30 99.7(11)
C36 P2 Os4 113.1(7)
C29 P2 Os4 117.7(7)
C30 P2 Os4 112.7(7)
O2 C2 Os1 178(2)
C9 Os3 C11 101.1(8)
C9 Os3 C8 90.9(8)
C11 Os3 C8 93.3(8)
C9 Os3 C10 90.0(8)
C11 Os3 C10 91.4(7)
C8 Os3 C10 174.9(8)
C9 Os3 Os2 99.9(6)
C11 Os3 Os2 158.5(5)
C8 Os3 Os2 81.9(6)
C10 Os3 Os2 93.0(5)
C9 Os3 Os1 157.3(6)
C11 Os3 Os1 100.3(5)
C8 Os3 Os1 95.3(6)
C10 Os3 Os1 82.0(5)
Os2 Os3 Os1 59.58(2)
O3 C3 Os1 174.6(15)
C43 Os4 C44 94.2(9)
C43 Os4 C42 91.6(10)
C44 Os4 C42 174.0(9)
C43 Os4 P2 94.3(6)
C44 Os4 P2 88.0(5)
C42 Os4 P2 93.3(7)
C43 Os4 Os6 96.4(6)
C44 Os4 Os6 87.9(5)
C42 Os4 Os6 89.6(7)
P2 Os4 Os6 168.84(14)
C43 Os4 Os5 156.1(6)
C44 Os4 Os5 87.8(5)
C42 Os4 Os5 86.1(7)
P2 Os4 Os5 109.57(13)
Os6 Os4 Os5 59.88(3)
O4 C4 Os2 175.3(19)
C48 Os5 C47 102.7(9)
C48 Os5 C46 86.5(9)
C47 Os5 C46 92.7(9)
C48 Os5 C45 91.9(9)
C47 Os5 C45 89.6(9)
C46 Os5 C45 177.4(9)
C48 Os5 Os6 97.2(5)
C47 Os5 Os6 160.1(7)
C46 Os5 Os6 88.9(7)
C45 Os5 Os6 89.3(7)
C48 Os5 Os4 156.6(5)
C47 Os5 Os4 100.5(7)
C46 Os5 Os4 89.4(7)
C45 Os5 Os4 91.3(7)
Os6 Os5 Os4 59.64(2)
O5 C5 Os2 173.8(17)
C52 Os6 C51 104.3(10)
C52 Os6 C49 90.4(10)
C51 Os6 C49 88.2(9)
C52 Os6 C50 91.3(9)
C51 Os6 C50 92.0(9)
C49 Os6 C50 178.2(8)
C52 Os6 Os4 162.9(7)
C51 Os6 Os4 92.7(6)
C49 Os6 Os4 87.9(6)
C50 Os6 Os4 90.3(6)
C52 Os6 Os5 102.5(7)
C51 Os6 Os5 153.1(6)
C49 Os6 Os5 89.0(6)
C50 Os6 Os5 90.0(6)
Os4 Os6 Os5 60.48(3)
O6 C6 Os2 177.1(18)
O7 C7 Os2 180(2)
O8 C8 Os3 173.8(18)
O9 C9 Os3 175.4(18)
O10 C10 Os3 174.3(16)
O11 C11 Os3 176.9(17)
C17 C12 C13 120.9(17)
C17 C12 P1 118.5(15)
C13 C12 P1 120.7(14)
C14 C13 C12 117.0(18)
C13 C14 C15 123.0(19)
C16 C15 C14 117.4(19)
C15 C16 C17 121.6(19)
C12 C17 C16 119.7(19)
C19 C18 C23 117.5(17)
C19 C18 P1 118.0(12)
C23 C18 P1 123.9(15)
C18 C19 C20 120.6(15)
C21 C20 C19 117.8(16)
C22 C21 C20 122.3(19)
C21 C22 C23 122(2)
C18 C23 C22 119(2)
C25 C24 P1 114.5(13)
C24 C25 S1 111.3(13)
C27 C26 S1 113.0(14)
C26 C27 S2 112.5(15)
C29 C28 S2 108.3(16)
C28 C29 P2 113.6(17)
C31 C30 C35 118(2)
C31 C30 P2 119.3(16)
C35 C30 P2 122.5(19)
C32 C31 C30 120(2)
C31 C32 C33 124(2)
C32 C33 C34 116(3)
C33 C34 C35 118(3)
C30 C35 C34 123(3)
C37 C36 C41 117(2)
C37 C36 P2 119.7(17)
C41 C36 P2 123.2(17)
C36 C37 C38 122(2)
C37 C38 C39 120(2)
C40 C39 C38 118(2)
C39 C40 C41 122(2)
C36 C41 C40 121(2)
O12 C42 Os4 175(2)
O13 C43 Os4 175(2)
O14 C44 Os4 175.7(15)
O15 C45 Os5 171(2)
O16 C46 Os5 169.7(19)
O17 C47 Os5 179.3(18)
O18 C48 Os5 175.8(17)
O19 C49 Os6 171(2)
O20 C50 Os6 176.6(17)
O21 C51 Os6 175(2)
O22 C52 Os6 174(2)

loop_
_geom_bond_atom_site_label_1
_geom_bond_atom_site_label_2
_geom_bond_distance
Os1 C2 1.85(2)
Os1 C1 1.96(2)
Os1 C3 1.970(19)
Os1 P1 2.351(4)
Os1 Os2 2.8752(9)
Os1 Os3 2.8982(9)
S1 C25 1.77(2)
S1 C26 1.88(2)
P1 C18 1.834(17)
P1 C12 1.839(19)
P1 C24 1.862(19)
O1 C1 1.10(2)
Os2 C6 1.896(19)
Os2 C7 1.926(19)
Os2 C4 1.98(2)
Os2 C5 1.986(19)
Os2 Os3 2.8888(10)
S2 C27 1.83(2)
S2 C28 1.92(2)
P2 C36 1.82(2)
P2 C29 1.83(2)
P2 C30 1.87(2)
P2 Os4 2.355(5)
O2 C2 1.19(3)
Os3 C9 1.890(17)
Os3 C11 1.922(17)
Os3 C8 1.94(2)
Os3 C10 1.950(19)
O3 C3 1.11(2)
Os4 C43 1.86(2)
Os4 C44 1.907(18)
Os4 C42 1.94(2)
Os4 Os6 2.8833(10)
Os4 Os5 2.9077(11)
O4 C4 1.12(3)
Os5 C48 1.921(18)
Os5 C47 1.92(2)
Os5 C46 1.92(2)
Os5 C45 1.96(2)
Os5 Os6 2.8904(10)
O5 C5 1.11(2)
Os6 C52 1.90(2)
Os6 C51 1.95(2)
Os6 C49 1.95(2)
Os6 C50 1.96(2)
O6 C6 1.18(3)
O7 C7 1.12(2)
O8 C8 1.16(3)
O9 C9 1.16(2)
O10 C10 1.13(2)
O11 C11 1.15(2)
O12 C42 1.15(3)
C12 C17 1.35(3)
C12 C13 1.44(3)
O13 C43 1.17(3)
C13 C14 1.38(3)
O14 C44 1.17(2)
C14 C15 1.41(3)
O15 C45 1.14(3)
C15 C16 1.37(3)
O16 C46 1.19(3)
C16 C17 1.42(3)
O17 C47 1.15(3)
O18 C48 1.15(2)
C18 C19 1.41(2)
C18 C23 1.40(3)
O19 C49 1.13(3)
C19 C20 1.41(2)
O20 C50 1.13(2)
C20 C21 1.37(3)
O21 C51 1.10(3)
C21 C22 1.31(3)
O22 C52 1.19(3)
C22 C23 1.39(3)
C24 C25 1.54(3)
C26 C27 1.48(3)
C28 C29 1.51(3)
C30 C31 1.40(3)
C30 C35 1.36(3)
C31 C32 1.34(3)
C32 C33 1.41(4)
C33 C34 1.43(4)
C34 C35 1.40(4)
C36 C37 1.37(3)
C36 C41 1.38(3)
C37 C38 1.37(3)
C38 C39 1.39(3)
C39 C40 1.35(3)
C40 C41 1.39(3)

loop_
_geom_torsion_atom_site_label_1
_geom_torsion_atom_site_label_2
_geom_torsion_atom_site_label_3
_geom_torsion_atom_site_label_4
_geom_torsion
C2 Os1 P1 C18 -12.5(10)
C1 Os1 P1 C18 -105.1(9)
C3 Os1 P1 C18 80.2(8)
Os2 Os1 P1 C18 156.8(7)
Os3 Os1 P1 C18 174.3(6)
C2 Os1 P1 C12 107.9(10)
C1 Os1 P1 C12 15.3(9)
C3 Os1 P1 C12 -159.5(8)
Os2 Os1 P1 C12 -82.8(8)
Os3 Os1 P1 C12 -65.3(7)
C2 Os1 P1 C24 -130.8(10)
C1 Os1 P1 C24 136.5(9)
C3 Os1 P1 C24 -38.2(9)
Os2 Os1 P1 C24 38.4(9)
Os3 Os1 P1 C24 55.9(7)
C2 Os1 C1 O1 -86(25)
C3 Os1 C1 O1 83(26)
P1 Os1 C1 O1 16(25)
Os2 Os1 C1 O1 -178(100)
Os3 Os1 C1 O1 123(25)
C2 Os1 Os2 C6 12.1(9)
C1 Os1 Os2 C6 104.8(8)
C3 Os1 Os2 C6 -80.8(8)
P1 Os1 Os2 C6 -157.4(8)
Os3 Os1 Os2 C6 -176.8(6)
C2 Os1 Os2 C7 -157.4(18)
C1 Os1 Os2 C7 -64.7(17)
C3 Os1 Os2 C7 109.7(17)
P1 Os1 Os2 C7 33.1(17)
Os3 Os1 Os2 C7 13.7(16)
C2 Os1 Os2 C4 -74.3(9)
C1 Os1 Os2 C4 18.4(9)
C3 Os1 Os2 C4 -167.2(8)
P1 Os1 Os2 C4 116.2(8)
Os3 Os1 Os2 C4 96.9(6)
C2 Os1 Os2 C5 104.8(9)
C1 Os1 Os2 C5 -162.5(8)
C3 Os1 Os2 C5 11.9(7)
P1 Os1 Os2 C5 -64.7(7)
Os3 Os1 Os2 C5 -84.1(5)
C2 Os1 Os2 Os3 -171.1(7)
C1 Os1 Os2 Os3 -78.4(6)
C3 Os1 Os2 Os3 96.0(5)
P1 Os1 Os2 Os3 19.4(5)
C1 Os1 C2 O2 46(63)
C3 Os1 C2 O2 -133(62)
P1 Os1 C2 O2 -44(63)
Os2 Os1 C2 O2 138(62)
Os3 Os1 C2 O2 123(62)
C6 Os2 Os3 C9 -159(2)
C7 Os2 Os3 C9 15.9(8)
C4 Os2 Os3 C9 107.0(8)
C5 Os2 Os3 C9 -77.1(7)
Os1 Os2 Os3 C9 -169.5(6)
C6 Os2 Os3 C11 33(2)
C7 Os2 Os3 C11 -152.1(16)
C4 Os2 Os3 C11 -61.0(16)
C5 Os2 Os3 C11 114.9(15)
Os1 Os2 Os3 C11 22.6(15)
C6 Os2 Os3 C8 112(2)
C7 Os2 Os3 C8 -73.6(9)
C4 Os2 Os3 C8 17.5(8)
C5 Os2 Os3 C8 -166.6(8)
Os1 Os2 Os3 C8 101.0(6)
C6 Os2 Os3 C10 -68(2)
C7 Os2 Os3 C10 106.4(8)
C4 Os2 Os3 C10 -162.5(8)
C5 Os2 Os3 C10 13.4(7)
Os1 Os2 Os3 C10 -78.9(5)
C6 Os2 Os3 Os1 11(2)
C7 Os2 Os3 Os1 -174.6(6)
C4 Os2 Os3 Os1 -83.5(6)
C5 Os2 Os3 Os1 92.4(5)
C2 Os1 Os3 C9 46(2)
C1 Os1 Os3 C9 125.5(16)
C3 Os1 Os3 C9 -58.2(16)
P1 Os1 Os3 C9 -147.6(15)
Os2 Os1 Os3 C9 27.7(15)
C2 Os1 Os3 C11 -153.6(16)
C1 Os1 Os3 C11 -74.0(8)
C3 Os1 Os3 C11 102.3(7)
P1 Os1 Os3 C11 12.9(6)
Os2 Os1 Os3 C11 -171.8(5)
C2 Os1 Os3 C8 -59.2(16)
C1 Os1 Os3 C8 20.3(8)
C3 Os1 Os3 C8 -163.3(8)
P1 Os1 Os3 C8 107.2(6)
Os2 Os1 Os3 C8 -77.4(6)
C2 Os1 Os3 C10 116.5(15)
C1 Os1 Os3 C10 -164.0(8)
C3 Os1 Os3 C10 12.4(7)
P1 Os1 Os3 C10 -77.1(5)
Os2 Os1 Os3 C10 98.2(5)
C2 Os1 Os3 Os2 18.2(15)
C1 Os1 Os3 Os2 97.8(6)
C3 Os1 Os3 Os2 -85.9(5)
P1 Os1 Os3 Os2 -175.36(12)
C2 Os1 C3 O3 51(18)
C1 Os1 C3 O3 -118(17)
P1 Os1 C3 O3 -50(18)
Os2 Os1 C3 O3 143(18)
Os3 Os1 C3 O3 -157(18)
C36 P2 Os4 C43 99.2(10)
C29 P2 Os4 C43 -137.6(11)
C30 P2 Os4 C43 -22.3(11)
C36 P2 Os4 C44 -166.8(9)
C29 P2 Os4 C44 -43.5(10)
C30 P2 Os4 C44 71.8(10)
C36 P2 Os4 C42 7.4(10)
C29 P2 Os4 C42 130.6(11)
C30 P2 Os4 C42 -114.1(11)
C36 P2 Os4 Os6 -97.9(10)
C29 P2 Os4 Os6 25.3(12)
C30 P2 Os4 Os6 140.6(9)
C36 P2 Os4 Os5 -79.7(7)
C29 P2 Os4 Os5 43.5(9)
C30 P2 Os4 Os5 158.8(8)
C6 Os2 C4 O4 -41(22)
C7 Os2 C4 O4 -141(22)
C5 Os2 C4 O4 50(28)
Os1 Os2 C4 O4 62(22)
Os3 Os2 C4 O4 122(22)
C43 Os4 Os5 C48 16(2)
C44 Os4 Os5 C48 -79.5(15)
C42 Os4 Os5 C48 101.2(15)
P2 Os4 Os5 C48 -166.6(14)
Os6 Os4 Os5 C48 9.4(14)
C43 Os4 Os5 C47 -171.6(19)
C44 Os4 Os5 C47 92.9(8)
C42 Os4 Os5 C47 -86.4(9)
P2 Os4 Os5 C47 5.7(7)
Os6 Os4 Os5 C47 -178.3(7)
C43 Os4 Os5 C46 95.7(19)
C44 Os4 Os5 C46 0.2(8)
C42 Os4 Os5 C46 -179.1(9)
P2 Os4 Os5 C46 -86.9(7)
Os6 Os4 Os5 C46 89.1(6)
C43 Os4 Os5 C45 -81.8(19)
C44 Os4 Os5 C45 -177.3(8)
C42 Os4 Os5 C45 3.4(9)
P2 Os4 Os5 C45 95.6(7)
Os6 Os4 Os5 C45 -88.4(7)
C43 Os4 Os5 Os6 6.7(18)
C44 Os4 Os5 Os6 -88.9(5)
C42 Os4 Os5 Os6 91.8(6)
P2 Os4 Os5 Os6 -175.99(14)
C6 Os2 C5 O5 -32(15)
C7 Os2 C5 O5 68(15)
C4 Os2 C5 O5 -123(15)
Os1 Os2 C5 O5 -135(15)
Os3 Os2 C5 O5 164(15)
C43 Os4 Os6 C52 -172(3)
C44 Os4 Os6 C52 94(3)
C42 Os4 Os6 C52 -80(3)
P2 Os4 Os6 C52 25(3)
Os5 Os4 Os6 C52 6(3)
C43 Os4 Os6 C51 0.9(10)
C44 Os4 Os6 C51 -93.1(9)
C42 Os4 Os6 C51 92.5(10)
P2 Os4 Os6 C51 -161.9(10)
Os5 Os4 Os6 C51 178.2(7)
C43 Os4 Os6 C49 -87.2(10)
C44 Os4 Os6 C49 178.8(8)
C42 Os4 Os6 C49 4.3(9)
P2 Os4 Os6 C49 110.0(9)
Os5 Os4 Os6 C49 90.1(6)
C43 Os4 Os6 C50 92.9(9)
C44 Os4 Os6 C50 -1.1(8)
C42 Os4 Os6 C50 -175.6(9)
P2 Os4 Os6 C50 -69.9(9)
Os5 Os4 Os6 C50 -89.8(6)
C43 Os4 Os6 Os5 -177.3(7)
C44 Os4 Os6 Os5 88.7(5)
C42 Os4 Os6 Os5 -85.8(7)
P2 Os4 Os6 Os5 19.9(7)
C48 Os5 Os6 C52 5.4(9)
C47 Os5 Os6 C52 -173(2)
C46 Os5 Os6 C52 91.7(10)
C45 Os5 Os6 C52 -86.5(10)
Os4 Os5 Os6 C52 -178.3(8)
C48 Os5 Os6 C51 179.8(16)
C47 Os5 Os6 C51 1(2)
C46 Os5 Os6 C51 -93.9(16)
C45 Os5 Os6 C51 87.9(17)
Os4 Os5 Os6 C51 -4.0(15)
C48 Os5 Os6 C49 95.6(8)
C47 Os5 Os6 C49 -83(2)
C46 Os5 Os6 C49 -178.0(9)
C45 Os5 Os6 C49 3.8(9)
Os4 Os5 Os6 C49 -88.1(6)
C48 Os5 Os6 C50 -85.9(8)
C47 Os5 Os6 C50 95(2)
C46 Os5 Os6 C50 0.4(9)
C45 Os5 Os6 C50 -177.8(9)
Os4 Os5 Os6 C50 90.3(6)
C48 Os5 Os6 Os4 -176.3(6)
C47 Os5 Os6 Os4 5.0(19)
C46 Os5 Os6 Os4 -89.9(7)
C45 Os5 Os6 Os4 91.9(7)
C7 Os2 C6 O6 -130(33)
C4 Os2 C6 O6 140(33)
C5 Os2 C6 O6 -36(33)
Os1 Os2 C6 O6 54(33)
Os3 Os2 C6 O6 45(34)
C6 Os2 C7 O7 148(100)
C4 Os2 C7 O7 -125(100)
C5 Os2 C7 O7 54(100)
Os1 Os2 C7 O7 -43(100)
Os3 Os2 C7 O7 -31(100)
C9 Os3 C8 O8 36(17)
C11 Os3 C8 O8 -65(17)
C10 Os3 C8 O8 136(14)
Os2 Os3 C8 O8 136(17)
Os1 Os3 C8 O8 -166(17)
C11 Os3 C9 O9 -15(21)
C8 Os3 C9 O9 -109(21)
C10 Os3 C9 O9 76(21)
Os2 Os3 C9 O9 169(21)
Os1 Os3 C9 O9 145(20)
C9 Os3 C10 O10 -70(17)
C11 Os3 C10 O10 31(17)
C8 Os3 C10 O10 -170(14)
Os2 Os3 C10 O10 -170(17)
Os1 Os3 C10 O10 131(17)
C9 Os3 C11 O11 -84(29)
C8 Os3 C11 O11 8(29)
C10 Os3 C11 O11 -174(29)
Os2 Os3 C11 O11 84(29)
Os1 Os3 C11 O11 104(29)
C18 P1 C12 C17 52.3(18)
C24 P1 C12 C17 159.7(16)
Os1 P1 C12 C17 -73.0(16)
C18 P1 C12 C13 -126.8(15)
C24 P1 C12 C13 -19.4(17)
Os1 P1 C12 C13 107.8(15)
C17 C12 C13 C14 6(3)
P1 C12 C13 C14 -174.9(14)
C12 C13 C14 C15 0(3)
C13 C14 C15 C16 -2(3)
C14 C15 C16 C17 0(3)
C13 C12 C17 C16 -8(3)
P1 C12 C17 C16 172.4(14)
C15 C16 C17 C12 5(3)
C12 P1 C18 C19 -168.9(14)
C24 P1 C18 C19 82.7(15)
Os1 P1 C18 C19 -42.8(15)
C12 P1 C18 C23 20(2)
C24 P1 C18 C23 -88.0(19)
Os1 P1 C18 C23 146.5(17)
C23 C18 C19 C20 -5(3)
P1 C18 C19 C20 -176.7(13)
C18 C19 C20 C21 1(3)
C19 C20 C21 C22 2(3)
C20 C21 C22 C23 -2(4)
C19 C18 C23 C22 6(3)
P1 C18 C23 C22 176.9(18)
C21 C22 C23 C18 -3(4)
C18 P1 C24 C25 45.5(15)
C12 P1 C24 C25 -63.2(15)
Os1 P1 C24 C25 169.9(11)
P1 C24 C25 S1 175.4(9)
C26 S1 C25 C24 -169.1(14)
C25 S1 C26 C27 -78.1(17)
S1 C26 C27 S2 172.9(11)
C28 S2 C27 C26 -87.1(18)
C27 S2 C28 C29 -171.4(16)
S2 C28 C29 P2 172.1(12)
C36 P2 C29 C28 -63.1(18)
C30 P2 C29 C28 47.6(18)
Os4 P2 C29 C28 169.8(13)
C36 P2 C30 C31 -164.1(18)
C29 P2 C30 C31 86.6(19)
Os4 P2 C30 C31 -39(2)
C36 P2 C30 C35 21(2)
C29 P2 C30 C35 -88(2)
Os4 P2 C30 C35 146(2)
C35 C30 C31 C32 0(4)
P2 C30 C31 C32 -174.7(19)
C30 C31 C32 C33 -7(4)
C31 C32 C33 C34 2(4)
C32 C33 C34 C35 9(4)
C31 C30 C35 C34 12(4)
P2 C30 C35 C34 -174(2)
C33 C34 C35 C30 -16(5)
C29 P2 C36 C37 160.2(19)
C30 P2 C36 C37 55(2)
Os4 P2 C36 C37 -70(2)
C29 P2 C36 C41 -17(2)
C30 P2 C36 C41 -122.5(19)
Os4 P2 C36 C41 112.8(17)
C41 C36 C37 C38 -6(4)
P2 C36 C37 C38 176(2)
C36 C37 C38 C39 5(4)
C37 C38 C39 C40 -2(4)
C38 C39 C40 C41 0(3)
C37 C36 C41 C40 4(3)
P2 C36 C41 C40 -178.5(16)
C39 C40 C41 C36 -1(3)
C43 Os4 C42 O12 -72(24)
C44 Os4 C42 O12 125(22)
P2 Os4 C42 O12 22(24)
Os6 Os4 C42 O12 -168(24)
Os5 Os4 C42 O12 132(24)
C44 Os4 C43 O13 113(24)
C42 Os4 C43 O13 -65(24)
P2 Os4 C43 O13 -159(24)
Os6 Os4 C43 O13 25(24)
Os5 Os4 C43 O13 19(26)
C43 Os4 C44 O14 76(24)
C42 Os4 C44 O14 -121(23)
P2 Os4 C44 O14 -18(24)
Os6 Os4 C44 O14 172(24)
Os5 Os4 C44 O14 -128(24)
C48 Os5 C45 O15 11(13)
C47 Os5 C45 O15 -91(13)
C46 Os5 C45 O15 64(29)
Os6 Os5 C45 O15 108(13)
Os4 Os5 C45 O15 168(13)
C48 Os5 C46 O16 -116(11)
C47 Os5 C46 O16 -13(11)
C45 Os5 C46 O16 -169(18)
Os6 Os5 C46 O16 147(11)
Os4 Os5 C46 O16 87(11)
C48 Os5 C47 O17 153(100)
C46 Os5 C47 O17 66(100)
C45 Os5 C47 O17 -115(100)
Os6 Os5 C47 O17 -28(100)
Os4 Os5 C47 O17 -24(100)
C47 Os5 C48 O18 -101(23)
C46 Os5 C48 O18 -9(23)
C45 Os5 C48 O18 169(23)
Os6 Os5 C48 O18 80(23)
Os4 Os5 C48 O18 71(24)
C52 Os6 C49 O19 -20(14)
C51 Os6 C49 O19 85(14)
C50 Os6 C49 O19 -180(100)
Os4 Os6 C49 O19 177(14)
Os5 Os6 C49 O19 -122(14)
C52 Os6 C50 O20 34(32)
C51 Os6 C50 O20 -70(32)
C49 Os6 C50 O20 -166(27)
Os4 Os6 C50 O20 -163(32)
Os5 Os6 C50 O20 137(32)
C52 Os6 C51 O21 -37(24)
C49 Os6 C51 O21 -127(23)
C50 Os6 C51 O21 54(23)
Os4 Os6 C51 O21 145(23)
Os5 Os6 C51 O21 148(22)
C51 Os6 C52 O22 -13(19)
C49 Os6 C52 O22 76(19)
C50 Os6 C52 O22 -105(19)
Os4 Os6 C52 O22 160(17)
Os5 Os6 C52 O22 165(19)
